data_7715195
loop_
_publ_author_name
'Barman, Souvik'
'Das, Dhiraj'
'Pal, Kuntal'

_publ_section_title
;
 Non-covalent interactions in molecular architectures and solvent-free
 catalytic activity towards CO<sub>2</sub> fixation of mononuclear Co(III)
 complexes installed on modified Schiff base ligands.
;
_journal_issue 12
_journal_name_full 'Dalton transactions (Cambridge, England : 2003)'
_journal_page_first 5632
_journal_page_last 5647
_journal_paper_doi 10.1039/d3dt04293f
_journal_volume 53
_journal_year 2024
_chemical_formula_moiety 'C22 H18 Co N5 O3, 1[CH2Cl2]'
_chemical_formula_sum 'C22 H18 Co N5 O3'
_chemical_formula_weight 459.34
_space_group_crystal_system triclinic
_space_group_IT_number 2
_space_group_name_Hall '-P 1'
_space_group_name_H-M_alt 'P -1'
_atom_sites_solution_hydrogens geom
_atom_sites_solution_primary dual
_audit_block_doi 10.5517/ccdc.csd.cc2hpkzr
_audit_creation_date 2023-12-14
_audit_creation_method
;
Olex2 1.3-alpha
(compiled 2020.11.12 svn.r5f609507 for OlexSys, GUI svn.r6408)
;
_audit_update_record
;
2023-12-15 deposited with the CCDC.	2024-02-20 downloaded from the CCDC.
;
_cell_angle_alpha 78.404(4)
_cell_angle_beta 79.175(4)
_cell_angle_gamma 66.066(4)
_cell_formula_units_Z 2
_cell_length_a 8.8732(16)
_cell_length_b 10.2837(19)
_cell_length_c 14.993(3)
_cell_measurement_reflns_used 9796
_cell_measurement_temperature 100.0(2)
_cell_measurement_theta_max 26.88
_cell_measurement_theta_min 2.43
_cell_volume 1216.3(4)
_computing_cell_refinement 'SAINT V8.38A (?, 2016)'
_computing_data_reduction 'SAINT V8.38A (?, 2016)'
_computing_molecular_graphics 'Olex2 1.3-alpha (Dolomanov et al., 2009)'
_computing_publication_material 'Olex2 1.3-alpha (Dolomanov et al., 2009)'
_computing_structure_refinement 'XL  (Sheldrick, 2008)'
_computing_structure_solution 'SHELXT 2014/5 (Sheldrick, 2014)'
_diffrn_ambient_temperature 100.0(2)
_diffrn_detector_area_resol_mean 7.9
_diffrn_detector_type 'Bruker SMART CCD 1K area detector'
_diffrn_measured_fraction_theta_full 0.997
_diffrn_measured_fraction_theta_max 0.955
_diffrn_measurement_device 'three-circle diffractometer'
_diffrn_measurement_device_type 'Bruker APEX-II CCD'
_diffrn_measurement_method '\f and \w scans'
_diffrn_radiation_type MoK\a
_diffrn_radiation_wavelength 0.71073
_diffrn_reflns_av_R_equivalents 0.0483
_diffrn_reflns_av_unetI/netI 0.0314
_diffrn_reflns_Laue_measured_fraction_full 0.997
_diffrn_reflns_Laue_measured_fraction_max 0.955
_diffrn_reflns_limit_h_max 11
_diffrn_reflns_limit_h_min -11
_diffrn_reflns_limit_k_max 13
_diffrn_reflns_limit_k_min -13
_diffrn_reflns_limit_l_max 19
_diffrn_reflns_limit_l_min -19
_diffrn_reflns_number 29507
_diffrn_reflns_point_group_measured_fraction_full 0.997
_diffrn_reflns_point_group_measured_fraction_max 0.955
_diffrn_reflns_theta_full 25.242
_diffrn_reflns_theta_max 27.252
_diffrn_reflns_theta_min 2.637
_diffrn_standards_number 0
_exptl_absorpt_coefficient_mu 0.735
_exptl_absorpt_correction_T_max 0.7456
_exptl_absorpt_correction_T_min 0.4620
_exptl_absorpt_correction_type multi-scan
_exptl_absorpt_process_details
'SADABS-2016/2 (Bruker,2016/2) was used for absorption correction. wR2(int) was 0.1266 before and 0.0720 after correction. The Ratio of minimum to maximum transmission is 0.6196. The \l/2 correction factor is Not present.'
_exptl_crystal_colour 'clear light brown'
_exptl_crystal_colour_lustre clear
_exptl_crystal_colour_modifier light
_exptl_crystal_colour_primary brown
_exptl_crystal_density_diffrn 1.254
_exptl_crystal_description block
_exptl_crystal_F_000 472
_exptl_crystal_size_max 0.09
_exptl_crystal_size_mid 0.08
_exptl_crystal_size_min 0.08
_refine_diff_density_max 0.257
_refine_diff_density_min -0.807
_refine_diff_density_rms 0.085
_refine_ls_extinction_method none
_refine_ls_goodness_of_fit_ref 1.073
_refine_ls_hydrogen_treatment constr
_refine_ls_matrix_type full
_refine_ls_number_parameters 282
_refine_ls_number_reflns 5220
_refine_ls_number_restraints 0
_refine_ls_restrained_S_all 1.073
_refine_ls_R_factor_all 0.0472
_refine_ls_R_factor_gt 0.0411
_refine_ls_shift/su_max 0.001
_refine_ls_shift/su_mean 0.000
_refine_ls_structure_factor_coef Fsqd
_refine_ls_weighting_details 'w=1/[\s^2^(Fo^2^)+(0.0705P)^2^+0.5385P] where P=(Fo^2^+2Fc^2^)/3'
_refine_ls_weighting_scheme calc
_refine_ls_wR_factor_gt 0.1153
_refine_ls_wR_factor_ref 0.1217
_reflns_Friedel_coverage 0.000
_reflns_number_gt 4619
_reflns_number_total 5220
_reflns_threshold_expression 'I > 2\s(I)'
_cod_data_source_file d3dt04293f2.cif
_cod_data_source_block Co-1H
_cod_depositor_comments 'Adding full bibliography for 7715194--7715196.cif.'
_cod_database_code 7715195
_shelx_shelxl_version_number 2016/6
_shelx_space_group_comment
;
The symmetry employed for this shelxl refinement is uniquely defined
by the following loop, which should always be used as a source of
symmetry information in preference to the above space-group names.
They are only intended as comments.
;
_shelx_estimated_absorpt_t_max 0.944
_shelx_estimated_absorpt_t_min 0.937
_olex2_refinement_description
;
1.a Secondary CH2 refined with riding coordinates:
 C10(H10A,H10B)
1.b Aromatic/amide H refined with riding coordinates:
 C7(H7), C2(H2), C12(H12), C15(H15), C5(H5), C14(H14), C13(H13), C4(H4),
 C3(H3), C17(H17)
1.c Idealised Me refined as rotating group:
 C19(H19A,H19B,H19C), C20(H20A,H20B,H20C)
;
_smtbx_masks_void_probe_radius 1.2
_smtbx_masks_void_truncation_radius 1.2
_olex2_submission_special_instructions 'No special instructions were received'

loop_
_space_group_symop_operation_xyz
'x, y, z'
'-x, -y, -z'

loop_
_atom_site_label
_atom_site_type_symbol
_atom_site_fract_x
_atom_site_fract_y
_atom_site_fract_z
_atom_site_U_iso_or_equiv
_atom_site_adp_type
_atom_site_occupancy
_atom_site_site_symmetry_order
_atom_site_calc_flag
_atom_site_refinement_flags_posn
_atom_site_refinement_flags_adp
_atom_site_refinement_flags_occupancy
_atom_site_disorder_assembly
_atom_site_disorder_group
Co1 Co 0.63203(3) 0.47860(3) 0.75807(2) 0.03250(10) Uani 1 1 d . . . . .
N1 N 0.59035(19) 0.65606(17) 0.68152(10) 0.0305(3) Uani 1 1 d . . . . .
O1 O 0.40507(18) 0.51022(16) 0.79326(10) 0.0392(3) Uani 1 1 d . . . . .
N2 N 0.8603(2) 0.43633(19) 0.71582(12) 0.0365(4) Uani 1 1 d . . . . .
O2 O 0.6817(2) 0.30001(17) 0.83409(11) 0.0449(4) Uani 1 1 d . . . . .
N3 N 0.6523(2) 0.37457(18) 0.66031(11) 0.0331(3) Uani 1 1 d . . . . .
O3 O 0.6331(2) 0.58067(18) 0.84893(10) 0.0450(4) Uani 1 1 d . . . . .
C6 C 0.2952(3) 0.7549(2) 0.72247(14) 0.0393(4) Uani 1 1 d . . . . .
C8 C 0.7388(3) 0.6655(2) 0.63548(14) 0.0362(4) Uani 1 1 d . . . . .
C10 C 0.9351(3) 0.2935(2) 0.68618(16) 0.0403(5) Uani 1 1 d . . . . .
H10A H 0.961660 0.219071 0.738624 0.048 Uiso 1 1 calc R U . . .
H10B H 1.036176 0.283534 0.644864 0.048 Uiso 1 1 calc R U . . .
C11 C 0.8078(2) 0.2821(2) 0.63809(14) 0.0363(4) Uani 1 1 d . . . . .
C9 C 0.8762(2) 0.5432(2) 0.65141(14) 0.0363(4) Uani 1 1 d . . . . .
C1 C 0.2798(3) 0.6286(2) 0.77338(13) 0.0366(4) Uani 1 1 d . . . . .
C7 C 0.4482(3) 0.7618(2) 0.67909(14) 0.0364(4) Uani 1 1 d . . . . .
H7 H 0.446166 0.849319 0.646262 0.044 Uiso 1 1 calc R U . . .
C2 C 0.1188(3) 0.6306(3) 0.80310(16) 0.0491(6) Uani 1 1 d . . . . .
H2 H 0.106044 0.547082 0.834009 0.059 Uiso 1 1 calc R U . . .
C21 C 1.0345(3) 0.5282(3) 0.59951(16) 0.0429(5) Uani 1 1 d . . . . .
C12 C 0.8413(3) 0.1924(2) 0.57459(16) 0.0455(5) Uani 1 1 d . . . . .
H12 H 0.948950 0.127833 0.560286 0.055 Uiso 1 1 calc R U . . .
C15 C 0.5292(3) 0.3829(2) 0.61793(15) 0.0413(5) Uani 1 1 d . . . . .
H15 H 0.422484 0.448915 0.632437 0.050 Uiso 1 1 calc R U . . .
N4 N 1.1601(3) 0.5116(3) 0.55789(17) 0.0576(6) Uani 1 1 d . . . . .
N5 N 0.7404(3) 0.8788(3) 0.5149(2) 0.0716(7) Uani 1 1 d . . . . .
C5 C 0.1499(3) 0.8792(3) 0.70951(19) 0.0572(7) Uani 1 1 d . . . . .
H5 H 0.159604 0.963826 0.678348 0.069 Uiso 1 1 calc R U . . .
C14 C 0.5561(3) 0.2968(3) 0.55375(18) 0.0519(6) Uani 1 1 d . . . . .
H14 H 0.468639 0.304006 0.524687 0.062 Uiso 1 1 calc R U . . .
C22 C 0.7415(3) 0.7855(3) 0.57088(17) 0.0455(5) Uani 1 1 d . . . . .
C18 C 0.6854(3) 0.5211(3) 0.92529(15) 0.0499(6) Uani 1 1 d . . . . .
C13 C 0.7131(4) 0.1993(3) 0.53228(18) 0.0539(6) Uani 1 1 d . . . . .
H13 H 0.732741 0.138341 0.489512 0.065 Uiso 1 1 calc R U . . .
C16 C 0.7269(3) 0.2762(3) 0.91281(16) 0.0518(6) Uani 1 1 d . . . . .
C4 C -0.0039(3) 0.8789(3) 0.7413(2) 0.0707(9) Uani 1 1 d . . . . .
H4 H -0.097990 0.962195 0.732152 0.085 Uiso 1 1 calc R U . . .
C3 C -0.0187(3) 0.7520(3) 0.7877(2) 0.0614(7) Uani 1 1 d . . . . .
H3 H -0.123529 0.750291 0.808292 0.074 Uiso 1 1 calc R U . . .
C17 C 0.7340(4) 0.3764(4) 0.95771(18) 0.0653(8) Uani 1 1 d . . . . .
H17 H 0.774443 0.344703 1.014355 0.078 Uiso 1 1 calc R U . . .
C19 C 0.6942(4) 0.6199(4) 0.98266(18) 0.0687(8) Uani 1 1 d . . . . .
H19A H 0.806284 0.614082 0.976547 0.103 Uiso 1 1 calc R U . . .
H19B H 0.659355 0.592578 1.045699 0.103 Uiso 1 1 calc R U . . .
H19C H 0.622511 0.716572 0.962714 0.103 Uiso 1 1 calc R U . . .
C20 C 0.7743(5) 0.1224(4) 0.9570(2) 0.0896(11) Uani 1 1 d . . . . .
H20A H 0.686503 0.091045 0.956081 0.134 Uiso 1 1 calc R U . . .
H20B H 0.792419 0.114804 1.019363 0.134 Uiso 1 1 calc R U . . .
H20C H 0.874289 0.063242 0.923945 0.134 Uiso 1 1 calc R U . . .

loop_
_atom_site_aniso_label
_atom_site_aniso_U_11
_atom_site_aniso_U_22
_atom_site_aniso_U_33
_atom_site_aniso_U_23
_atom_site_aniso_U_13
_atom_site_aniso_U_12
Co1 0.03342(16) 0.03201(17) 0.02786(15) 0.00087(11) -0.00785(10) -0.00877(12)
N1 0.0325(8) 0.0295(8) 0.0281(7) -0.0045(6) -0.0049(6) -0.0096(7)
O1 0.0373(7) 0.0339(8) 0.0373(7) 0.0050(6) -0.0027(6) -0.0097(6)
N2 0.0353(8) 0.0357(9) 0.0364(8) -0.0014(7) -0.0121(7) -0.0099(7)
O2 0.0464(8) 0.0386(8) 0.0409(8) 0.0077(6) -0.0126(7) -0.0101(7)
N3 0.0320(8) 0.0286(8) 0.0349(8) 0.0004(6) -0.0084(6) -0.0080(7)
O3 0.0529(9) 0.0508(9) 0.0305(7) -0.0047(6) -0.0094(6) -0.0175(8)
C6 0.0365(10) 0.0357(11) 0.0368(10) -0.0033(8) -0.0019(8) -0.0066(8)
C8 0.0375(10) 0.0355(11) 0.0377(10) -0.0056(8) -0.0055(8) -0.0155(8)
C10 0.0326(10) 0.0325(10) 0.0473(11) -0.0018(9) -0.0104(8) -0.0030(8)
C11 0.0355(10) 0.0284(10) 0.0383(10) 0.0031(8) -0.0072(8) -0.0078(8)
C9 0.0351(10) 0.0393(11) 0.0389(10) -0.0074(8) -0.0083(8) -0.0160(8)
C1 0.0382(10) 0.0357(11) 0.0277(9) -0.0026(8) -0.0018(7) -0.0074(8)
C7 0.0427(11) 0.0284(10) 0.0338(9) -0.0016(8) -0.0049(8) -0.0102(8)
C2 0.0428(12) 0.0497(14) 0.0441(12) 0.0050(10) 0.0003(9) -0.0144(10)
C21 0.0368(11) 0.0430(12) 0.0500(12) -0.0033(10) -0.0127(9) -0.0148(9)
C12 0.0497(12) 0.0288(10) 0.0492(12) -0.0040(9) -0.0068(10) -0.0064(9)
C15 0.0386(10) 0.0414(12) 0.0432(11) -0.0025(9) -0.0123(9) -0.0128(9)
N4 0.0349(10) 0.0676(15) 0.0678(14) -0.0059(11) -0.0050(9) -0.0190(10)
N5 0.0689(15) 0.0467(13) 0.0871(18) 0.0104(12) 0.0036(13) -0.0244(12)
C5 0.0444(12) 0.0389(13) 0.0634(15) 0.0075(11) 0.0023(11) -0.0014(10)
C14 0.0531(13) 0.0536(15) 0.0545(14) -0.0115(11) -0.0188(11) -0.0188(11)
C22 0.0417(11) 0.0382(12) 0.0550(13) -0.0064(10) 0.0003(10) -0.0163(9)
C18 0.0483(12) 0.0754(18) 0.0303(10) -0.0052(10) -0.0026(9) -0.0297(12)
C13 0.0697(16) 0.0402(13) 0.0530(13) -0.0132(11) -0.0120(12) -0.0172(12)
C16 0.0458(12) 0.0545(15) 0.0415(12) 0.0149(10) -0.0128(10) -0.0121(11)
C4 0.0393(13) 0.0546(17) 0.081(2) 0.0118(14) 0.0037(12) 0.0053(11)
C3 0.0349(11) 0.0678(18) 0.0606(15) 0.0068(13) 0.0027(10) -0.0093(11)
C17 0.0772(19) 0.080(2) 0.0372(12) 0.0120(13) -0.0242(12) -0.0300(16)
C19 0.085(2) 0.100(2) 0.0372(12) -0.0150(14) -0.0065(13) -0.0502(19)
C20 0.105(3) 0.068(2) 0.071(2) 0.0339(17) -0.0338(19) -0.0185(19)

loop_
_atom_type_symbol
_atom_type_description
_atom_type_scat_dispersion_real
_atom_type_scat_dispersion_imag
_atom_type_scat_source
C C 0.0033 0.0016 'International Tables Vol C Tables 4.2.6.8 and 6.1.1.4'
H H 0.0000 0.0000 'International Tables Vol C Tables 4.2.6.8 and 6.1.1.4'
Co Co 0.3494 0.9721 'International Tables Vol C Tables 4.2.6.8 and 6.1.1.4'
N N 0.0061 0.0033 'International Tables Vol C Tables 4.2.6.8 and 6.1.1.4'
O O 0.0106 0.0060 'International Tables Vol C Tables 4.2.6.8 and 6.1.1.4'

loop_
_geom_angle_atom_site_label_1
_geom_angle_atom_site_label_2
_geom_angle_atom_site_label_3
_geom_angle
_geom_angle_site_symmetry_1
_geom_angle_site_symmetry_3
_geom_angle_publ_flag
N1 Co1 O1 94.68(6) . . ?
N1 Co1 N2 86.40(7) . . ?
N1 Co1 O2 177.99(6) . . ?
N1 Co1 N3 94.28(7) . . ?
O1 Co1 N2 175.08(7) . . ?
O1 Co1 N3 93.51(7) . . ?
N2 Co1 N3 81.62(7) . . ?
O2 Co1 O1 87.31(7) . . ?
O2 Co1 N2 91.64(7) . . ?
O2 Co1 N3 85.87(7) . . ?
O3 Co1 N1 84.19(7) . . ?
O3 Co1 O1 92.09(7) . . ?
O3 Co1 N2 92.79(7) . . ?
O3 Co1 O2 95.46(7) . . ?
O3 Co1 N3 174.30(7) . . ?
C8 N1 Co1 110.67(13) . . ?
C7 N1 Co1 125.33(14) . . ?
C7 N1 C8 123.55(18) . . ?
C1 O1 Co1 126.11(14) . . ?
C10 N2 Co1 109.24(13) . . ?
C9 N2 Co1 109.64(13) . . ?
C9 N2 C10 114.68(18) . . ?
C16 O2 Co1 123.68(17) . . ?
C11 N3 Co1 113.83(14) . . ?
C15 N3 Co1 126.31(15) . . ?
C15 N3 C11 119.81(19) . . ?
C18 O3 Co1 123.55(18) . . ?
C1 C6 C7 123.47(19) . . ?
C5 C6 C1 118.7(2) . . ?
C5 C6 C7 117.7(2) . . ?
N1 C8 C22 121.99(19) . . ?
C9 C8 N1 113.91(18) . . ?
C9 C8 C22 123.7(2) . . ?
N2 C10 H10A 110.5 . . ?
N2 C10 H10B 110.5 . . ?
N2 C10 C11 106.09(16) . . ?
H10A C10 H10B 108.7 . . ?
C11 C10 H10A 110.5 . . ?
C11 C10 H10B 110.5 . . ?
N3 C11 C10 113.58(18) . . ?
N3 C11 C12 121.1(2) . . ?
C12 C11 C10 125.24(19) . . ?
N2 C9 C8 118.86(19) . . ?
N2 C9 C21 120.49(19) . . ?
C8 C9 C21 120.6(2) . . ?
O1 C1 C6 124.00(19) . . ?
O1 C1 C2 118.05(19) . . ?
C2 C1 C6 117.93(19) . . ?
N1 C7 C6 125.04(19) . . ?
N1 C7 H7 117.5 . . ?
C6 C7 H7 117.5 . . ?
C1 C2 H2 119.2 . . ?
C3 C2 C1 121.5(2) . . ?
C3 C2 H2 119.2 . . ?
N4 C21 C9 177.4(3) . . ?
C11 C12 H12 120.6 . . ?
C11 C12 C13 118.9(2) . . ?
C13 C12 H12 120.6 . . ?
N3 C15 H15 119.3 . . ?
N3 C15 C14 121.3(2) . . ?
C14 C15 H15 119.3 . . ?
C6 C5 H5 119.1 . . ?
C4 C5 C6 121.9(2) . . ?
C4 C5 H5 119.1 . . ?
C15 C14 H14 120.3 . . ?
C15 C14 C13 119.5(2) . . ?
C13 C14 H14 120.3 . . ?
N5 C22 C8 175.6(3) . . ?
O3 C18 C17 125.6(2) . . ?
O3 C18 C19 114.9(3) . . ?
C17 C18 C19 119.5(2) . . ?
C12 C13 H13 120.3 . . ?
C14 C13 C12 119.3(2) . . ?
C14 C13 H13 120.3 . . ?
O2 C16 C17 125.6(2) . . ?
O2 C16 C20 114.1(3) . . ?
C17 C16 C20 120.3(3) . . ?
C5 C4 H4 120.4 . . ?
C5 C4 C3 119.1(2) . . ?
C3 C4 H4 120.4 . . ?
C2 C3 C4 120.7(2) . . ?
C2 C3 H3 119.7 . . ?
C4 C3 H3 119.7 . . ?
C18 C17 H17 117.6 . . ?
C16 C17 C18 124.9(2) . . ?
C16 C17 H17 117.6 . . ?
C18 C19 H19A 109.5 . . ?
C18 C19 H19B 109.5 . . ?
C18 C19 H19C 109.5 . . ?
H19A C19 H19B 109.5 . . ?
H19A C19 H19C 109.5 . . ?
H19B C19 H19C 109.5 . . ?
C16 C20 H20A 109.5 . . ?
C16 C20 H20B 109.5 . . ?
C16 C20 H20C 109.5 . . ?
H20A C20 H20B 109.5 . . ?
H20A C20 H20C 109.5 . . ?
H20B C20 H20C 109.5 . . ?

loop_
_geom_bond_atom_site_label_1
_geom_bond_atom_site_label_2
_geom_bond_distance
_geom_bond_site_symmetry_2
_geom_bond_publ_flag
Co1 N1 1.8853(16) . ?
Co1 O1 1.8916(15) . ?
Co1 N2 1.8989(18) . ?
Co1 O2 1.8859(15) . ?
Co1 N3 1.9236(18) . ?
Co1 O3 1.8831(16) . ?
N1 C8 1.399(3) . ?
N1 C7 1.290(3) . ?
O1 C1 1.299(2) . ?
N2 C10 1.468(3) . ?
N2 C9 1.344(3) . ?
O2 C16 1.263(3) . ?
N3 C11 1.345(3) . ?
N3 C15 1.329(3) . ?
O3 C18 1.260(3) . ?
C6 C1 1.412(3) . ?
C6 C7 1.414(3) . ?
C6 C5 1.411(3) . ?
C8 C9 1.367(3) . ?
C8 C22 1.413(3) . ?
C10 H10A 0.9700 . ?
C10 H10B 0.9700 . ?
C10 C11 1.502(3) . ?
C11 C12 1.368(3) . ?
C9 C21 1.437(3) . ?
C1 C2 1.407(3) . ?
C7 H7 0.9300 . ?
C2 H2 0.9300 . ?
C2 C3 1.362(3) . ?
C21 N4 1.135(3) . ?
C12 H12 0.9300 . ?
C12 C13 1.374(4) . ?
C15 H15 0.9300 . ?
C15 C14 1.361(3) . ?
N5 C22 1.138(3) . ?
C5 H5 0.9300 . ?
C5 C4 1.359(4) . ?
C14 H14 0.9300 . ?
C14 C13 1.370(4) . ?
C18 C17 1.381(4) . ?
C18 C19 1.489(4) . ?
C13 H13 0.9300 . ?
C16 C17 1.366(4) . ?
C16 C20 1.503(4) . ?
C4 H4 0.9300 . ?
C4 C3 1.394(4) . ?
C3 H3 0.9300 . ?
C17 H17 0.9300 . ?
C19 H19A 0.9600 . ?
C19 H19B 0.9600 . ?
C19 H19C 0.9600 . ?
C20 H20A 0.9600 . ?
C20 H20B 0.9600 . ?
C20 H20C 0.9600 . ?

loop_
_geom_torsion_atom_site_label_1
_geom_torsion_atom_site_label_2
_geom_torsion_atom_site_label_3
_geom_torsion_atom_site_label_4
_geom_torsion
_geom_torsion_site_symmetry_1
_geom_torsion_site_symmetry_2
_geom_torsion_site_symmetry_3
_geom_torsion_site_symmetry_4
_geom_torsion_publ_flag
Co1 N1 C8 C9 4.0(2) . . . . ?
Co1 N1 C8 C22 177.34(17) . . . . ?
Co1 N1 C7 C6 -10.5(3) . . . . ?
Co1 O1 C1 C6 -1.0(3) . . . . ?
Co1 O1 C1 C2 177.93(16) . . . . ?
Co1 N2 C10 C11 39.42(19) . . . . ?
Co1 N2 C9 C8 7.8(2) . . . . ?
Co1 N2 C9 C21 -171.44(16) . . . . ?
Co1 O2 C16 C17 5.6(4) . . . . ?
Co1 O2 C16 C20 -174.8(2) . . . . ?
Co1 N3 C11 C10 -7.2(2) . . . . ?
Co1 N3 C11 C12 175.20(16) . . . . ?
Co1 N3 C15 C14 -175.37(18) . . . . ?
Co1 O3 C18 C17 -6.6(4) . . . . ?
Co1 O3 C18 C19 173.04(18) . . . . ?
N1 Co1 O1 C1 -6.94(17) . . . . ?
N1 Co1 N2 C10 -130.60(14) . . . . ?
N1 Co1 N2 C9 -4.16(14) . . . . ?
N1 Co1 O3 C18 -166.91(19) . . . . ?
N1 C8 C9 N2 -8.1(3) . . . . ?
N1 C8 C9 C21 171.22(18) . . . . ?
O1 Co1 N1 C8 -175.05(13) . . . . ?
O1 Co1 N1 C7 12.50(17) . . . . ?
O1 Co1 O2 C16 -102.50(19) . . . . ?
O1 Co1 O3 C18 98.60(19) . . . . ?
O1 C1 C2 C3 177.7(2) . . . . ?
N2 Co1 N1 C8 0.14(13) . . . . ?
N2 Co1 N1 C7 -172.31(17) . . . . ?
N2 Co1 O2 C16 82.31(19) . . . . ?
N2 Co1 O3 C18 -80.81(19) . . . . ?
N2 C10 C11 N3 -20.7(2) . . . . ?
N2 C10 C11 C12 156.8(2) . . . . ?
O2 Co1 O1 C1 172.77(17) . . . . ?
O2 Co1 N2 C10 49.85(14) . . . . ?
O2 Co1 N2 C9 176.29(14) . . . . ?
O2 Co1 O3 C18 11.10(19) . . . . ?
O2 C16 C17 C18 3.0(5) . . . . ?
N3 Co1 N1 C8 -81.17(13) . . . . ?
N3 Co1 N1 C7 106.38(17) . . . . ?
N3 Co1 O1 C1 -101.54(17) . . . . ?
N3 Co1 N2 C10 -35.74(13) . . . . ?
N3 Co1 N2 C9 90.71(14) . . . . ?
N3 Co1 O2 C16 163.78(19) . . . . ?
N3 C11 C12 C13 0.9(3) . . . . ?
N3 C15 C14 C13 0.1(4) . . . . ?
O3 Co1 N1 C8 93.32(13) . . . . ?
O3 Co1 N1 C7 -79.13(17) . . . . ?
O3 Co1 O1 C1 77.40(17) . . . . ?
O3 Co1 N2 C10 145.40(13) . . . . ?
O3 Co1 N2 C9 -88.16(14) . . . . ?
O3 Co1 O2 C16 -10.66(19) . . . . ?
O3 C18 C17 C16 -2.4(5) . . . . ?
C6 C1 C2 C3 -3.2(4) . . . . ?
C6 C5 C4 C3 -0.3(5) . . . . ?
C8 N1 C7 C6 178.00(19) . . . . ?
C10 N2 C9 C8 131.1(2) . . . . ?
C10 N2 C9 C21 -48.2(3) . . . . ?
C10 C11 C12 C13 -176.4(2) . . . . ?
C11 N3 C15 C14 1.8(3) . . . . ?
C11 C12 C13 C14 0.9(4) . . . . ?
C9 N2 C10 C11 -84.1(2) . . . . ?
C1 C6 C7 N1 -0.9(3) . . . . ?
C1 C6 C5 C4 -2.8(4) . . . . ?
C1 C2 C3 C4 0.2(5) . . . . ?
C7 N1 C8 C9 176.57(18) . . . . ?
C7 N1 C8 C22 -10.1(3) . . . . ?
C7 C6 C1 O1 7.1(3) . . . . ?
C7 C6 C1 C2 -171.9(2) . . . . ?
C7 C6 C5 C4 173.7(3) . . . . ?
C15 N3 C11 C10 175.33(18) . . . . ?
C15 N3 C11 C12 -2.3(3) . . . . ?
C15 C14 C13 C12 -1.4(4) . . . . ?
C5 C6 C1 O1 -176.6(2) . . . . ?
C5 C6 C1 C2 4.4(3) . . . . ?
C5 C6 C7 N1 -177.3(2) . . . . ?
C5 C4 C3 C2 1.6(5) . . . . ?
C22 C8 C9 N2 178.71(19) . . . . ?
C22 C8 C9 C21 -2.0(3) . . . . ?
C19 C18 C17 C16 177.9(3) . . . . ?
C20 C16 C17 C18 -176.6(3) . . . . ?

loop_
_smtbx_masks_void_nr
_smtbx_masks_void_average_x
_smtbx_masks_void_average_y
_smtbx_masks_void_average_z
_smtbx_masks_void_volume
_smtbx_masks_void_count_electrons
_smtbx_masks_void_content
1 0.500 0.000 0.000 283.9 93.4 '2 DCM'
